data_7153287
loop_
_publ_author_name
'Dungan, Victoria J.'
'Ortin, Yannick'
'Mueller-Bunz, Helge'
'Rutledge, Peter J.'

_publ_section_title
;
 Design and synthesis of a tetradentate '3-amine-1-carboxylate' ligand to
 mimic the metal binding environment at the non-heme iron(II) oxidase
 active site.
;
_journal_issue 7
_journal_name_full 'Organic &amp; biomolecular chemistry'
_journal_page_first 1666
_journal_page_last 1673
_journal_paper_doi 10.1039/b921934j
_journal_volume 8
_journal_year 2010
_chemical_absolute_configuration syn
_chemical_formula_sum 'C18 H17 N O4'
_chemical_formula_weight 311.33
_chemical_name_systematic
;
?
;
_space_group_IT_number 19
_symmetry_cell_setting orthorhombic
_symmetry_space_group_name_Hall 'P 2ac 2ab'
_symmetry_space_group_name_H-M 'P 21 21 21'
_atom_sites_solution_hydrogens geom
_atom_sites_solution_primary direct
_atom_sites_solution_secondary difmap
_audit_creation_method SHELXL-97
_cell_angle_alpha 90.00
_cell_angle_beta 90.00
_cell_angle_gamma 90.00
_cell_formula_units_Z 4
_cell_length_a 6.4808(6)
_cell_length_b 15.2360(13)
_cell_length_c 15.7084(14)
_cell_measurement_reflns_used 8246
_cell_measurement_temperature 100(2)
_cell_measurement_theta_max 26.37
_cell_measurement_theta_min 2.59
_cell_volume 1551.1(2)
_computing_cell_refinement 'Bruker SAINT'
_computing_data_collection 'Bruker SMART'
_computing_data_reduction 'Bruker SAINT'
_computing_molecular_graphics 'Bruker SHELXTL'
_computing_publication_material 'Bruker SHELXTL'
_computing_structure_refinement 'SHELXL-97 (Sheldrick, 1997)'
_computing_structure_solution 'SHELXS-97 (Sheldrick, 1990)'
_diffrn_ambient_temperature 100(2)
_diffrn_detector_area_resol_mean 8.366
_diffrn_measured_fraction_theta_full 1.000
_diffrn_measured_fraction_theta_max 1.000
_diffrn_measurement_device_type 'CCD area detector'
_diffrn_measurement_method '\f and \w scans'
_diffrn_radiation_monochromator graphite
_diffrn_radiation_source 'sealed tube'
_diffrn_radiation_type MoK\a
_diffrn_radiation_wavelength 0.71073
_diffrn_reflns_av_R_equivalents 0.0352
_diffrn_reflns_av_sigmaI/netI 0.0150
_diffrn_reflns_limit_h_max 8
_diffrn_reflns_limit_h_min -8
_diffrn_reflns_limit_k_max 19
_diffrn_reflns_limit_k_min -19
_diffrn_reflns_limit_l_max 20
_diffrn_reflns_limit_l_min -20
_diffrn_reflns_number 25949
_diffrn_reflns_theta_full 26.99
_diffrn_reflns_theta_max 26.99
_diffrn_reflns_theta_min 1.86
_exptl_absorpt_coefficient_mu 0.095
_exptl_absorpt_correction_T_max 0.9991
_exptl_absorpt_correction_T_min 0.8590
_exptl_absorpt_correction_type multi-scan
_exptl_absorpt_process_details SADABS
_exptl_crystal_colour colourless
_exptl_crystal_density_diffrn 1.333
_exptl_crystal_density_method 'not measured'
_exptl_crystal_description plate
_exptl_crystal_F_000 656
_exptl_crystal_size_max 0.40
_exptl_crystal_size_mid 0.40
_exptl_crystal_size_min 0.01
_refine_diff_density_max 0.285
_refine_diff_density_min -0.145
_refine_diff_density_rms 0.037
_refine_ls_extinction_method none
_refine_ls_goodness_of_fit_ref 1.065
_refine_ls_hydrogen_treatment constr
_refine_ls_matrix_type full
_refine_ls_number_parameters 209
_refine_ls_number_reflns 1967
_refine_ls_number_restraints 0
_refine_ls_restrained_S_all 1.065
_refine_ls_R_factor_all 0.0333
_refine_ls_R_factor_gt 0.0310
_refine_ls_shift/su_max 0.006
_refine_ls_shift/su_mean 0.001
_refine_ls_structure_factor_coef Fsqd
_refine_ls_weighting_details 'calc w=1/[\s^2^(Fo^2^)+(0.0440P)^2^+0.3645P] where P=(Fo^2^+2Fc^2^)/3'
_refine_ls_weighting_scheme calc
_refine_ls_wR_factor_gt 0.0767
_refine_ls_wR_factor_ref 0.0782
_reflns_number_gt 1865
_reflns_number_total 1967
_reflns_threshold_expression I>2\s(I)
_cod_data_source_file b921934j.txt
_cod_data_source_block rut06fpm
_cod_database_code 7153287

loop_
_symmetry_equiv_pos_as_xyz
'x, y, z'
'-x+1/2, -y, z+1/2'
'-x, y+1/2, -z+1/2'
'x+1/2, -y+1/2, -z'

loop_
_atom_site_label
_atom_site_type_symbol
_atom_site_fract_x
_atom_site_fract_y
_atom_site_fract_z
_atom_site_U_iso_or_equiv
_atom_site_adp_type
_atom_site_occupancy
_atom_site_symmetry_multiplicity
_atom_site_calc_flag
_atom_site_refinement_flags
C1 C 0.4305(3) 0.41003(12) 0.75223(13) 0.0290(4) Uani 1 1 d .
H1 H 0.3856 0.4402 0.8018 0.035 Uiso 1 1 calc R
C2 C 0.2973(4) 0.39954(14) 0.68414(14) 0.0361(5) Uani 1 1 d .
H2 H 0.1617 0.4230 0.6869 0.043 Uiso 1 1 calc R
C3 C 0.3614(4) 0.35491(14) 0.61198(14) 0.0395(5) Uani 1 1 d .
H3 H 0.2697 0.3476 0.5653 0.047 Uiso 1 1 calc R
C4 C 0.5585(4) 0.32116(13) 0.60811(13) 0.0368(5) Uani 1 1 d .
H4 H 0.6022 0.2903 0.5588 0.044 Uiso 1 1 calc R
C5 C 0.6923(4) 0.33196(12) 0.67543(12) 0.0301(4) Uani 1 1 d .
H5 H 0.8282 0.3088 0.6721 0.036 Uiso 1 1 calc R
C6 C 0.6300(3) 0.37661(11) 0.74839(12) 0.0251(4) Uani 1 1 d .
C7 C 0.7770(3) 0.39015(11) 0.82084(12) 0.0239(4) Uani 1 1 d .
H7A H 0.8885 0.4306 0.8029 0.029 Uiso 1 1 calc R
H7B H 0.7032 0.4174 0.8693 0.029 Uiso 1 1 calc R
O1 O 0.8668(2) 0.30660(8) 0.84789(8) 0.0219(3) Uani 1 1 d .
O2 O 0.5912(2) 0.28339(8) 0.93396(8) 0.0227(3) Uani 1 1 d .
C8 C 0.7480(3) 0.25813(11) 0.89941(10) 0.0178(3) Uani 1 1 d .
N N 0.8244(2) 0.17571(9) 0.90764(9) 0.0165(3) Uani 1 1 d .
C9 C 0.7546(3) 0.12013(11) 0.97756(10) 0.0172(3) Uani 1 1 d .
H9 H 0.7553 0.1548 1.0316 0.021 Uiso 1 1 calc R
C10 C 0.5425(3) 0.07988(12) 0.96446(11) 0.0203(4) Uani 1 1 d .
H10A H 0.4380 0.1264 0.9645 0.030 Uiso 1 1 calc R
H10B H 0.5135 0.0384 1.0106 0.030 Uiso 1 1 calc R
H10C H 0.5391 0.0489 0.9098 0.030 Uiso 1 1 calc R
C11 C 0.9236(3) 0.05189(12) 0.98071(10) 0.0185(3) Uani 1 1 d .
O3 O 0.9333(2) -0.01123(8) 1.02557(8) 0.0257(3) Uani 1 1 d .
O4 O 1.07037(18) 0.06986(8) 0.92251(7) 0.0197(3) Uani 1 1 d .
C12 C 1.0339(3) 0.15293(11) 0.88060(10) 0.0169(3) Uani 1 1 d .
H12 H 1.1335 0.1978 0.9022 0.020 Uiso 1 1 calc R
C13 C 1.0639(3) 0.14035(11) 0.78638(10) 0.0167(3) Uani 1 1 d .
C14 C 0.9039(3) 0.11588(11) 0.73271(11) 0.0205(4) Uani 1 1 d .
H14 H 0.7680 0.1096 0.7545 0.025 Uiso 1 1 calc R
C15 C 0.9430(3) 0.10072(12) 0.64743(11) 0.0238(4) Uani 1 1 d .
H15 H 0.8332 0.0850 0.6104 0.029 Uiso 1 1 calc R
C16 C 1.1420(3) 0.10844(11) 0.61585(11) 0.0233(4) Uani 1 1 d .
H16 H 1.1686 0.0969 0.5574 0.028 Uiso 1 1 calc R
C17 C 1.3014(3) 0.13279(11) 0.66897(12) 0.0231(4) Uani 1 1 d .
H17 H 1.4377 0.1379 0.6473 0.028 Uiso 1 1 calc R
C18 C 1.2622(3) 0.14984(11) 0.75415(11) 0.0203(3) Uani 1 1 d .
H18 H 1.3712 0.1680 0.7905 0.024 Uiso 1 1 calc R

loop_
_atom_site_aniso_label
_atom_site_aniso_U_11
_atom_site_aniso_U_22
_atom_site_aniso_U_33
_atom_site_aniso_U_23
_atom_site_aniso_U_13
_atom_site_aniso_U_12
C1 0.0333(10) 0.0258(9) 0.0278(9) 0.0049(8) 0.0049(9) 0.0012(9)
C2 0.0349(11) 0.0340(10) 0.0393(12) 0.0104(9) -0.0027(10) -0.0009(10)
C3 0.0574(15) 0.0290(10) 0.0322(11) 0.0094(9) -0.0134(11) -0.0090(11)
C4 0.0624(15) 0.0236(9) 0.0245(9) 0.0021(8) 0.0018(11) -0.0028(11)
C5 0.0402(12) 0.0225(9) 0.0277(10) 0.0016(7) 0.0071(9) -0.0001(9)
C6 0.0345(10) 0.0165(8) 0.0243(9) 0.0048(7) 0.0049(8) -0.0027(8)
C7 0.0279(9) 0.0172(8) 0.0267(9) 0.0004(7) 0.0052(8) -0.0010(8)
O1 0.0207(6) 0.0200(6) 0.0249(6) 0.0005(5) 0.0048(5) 0.0005(5)
O2 0.0202(6) 0.0248(6) 0.0231(6) -0.0018(5) 0.0057(5) 0.0042(5)
C8 0.0164(8) 0.0215(8) 0.0156(7) -0.0038(6) -0.0006(6) -0.0009(7)
N 0.0121(6) 0.0209(7) 0.0165(7) -0.0005(5) 0.0013(5) 0.0005(6)
C9 0.0146(8) 0.0224(8) 0.0148(7) -0.0007(6) 0.0000(6) -0.0001(7)
C10 0.0122(7) 0.0252(8) 0.0234(8) 0.0020(7) 0.0005(7) -0.0015(7)
C11 0.0112(7) 0.0281(9) 0.0161(8) -0.0006(7) -0.0028(6) -0.0019(7)
O3 0.0188(6) 0.0318(7) 0.0264(6) 0.0092(5) -0.0014(6) 0.0022(6)
O4 0.0136(5) 0.0248(6) 0.0208(6) 0.0026(5) -0.0001(5) 0.0030(5)
C12 0.0114(7) 0.0198(8) 0.0195(8) -0.0006(6) -0.0010(6) 0.0003(6)
C13 0.0165(8) 0.0153(7) 0.0183(8) -0.0006(6) 0.0000(7) 0.0023(6)
C14 0.0151(8) 0.0239(8) 0.0225(8) -0.0039(7) -0.0005(7) 0.0015(7)
C15 0.0254(9) 0.0248(9) 0.0213(9) -0.0039(7) -0.0056(8) 0.0022(8)
C16 0.0344(10) 0.0190(8) 0.0165(8) -0.0013(6) 0.0045(8) 0.0028(8)
C17 0.0221(9) 0.0221(8) 0.0251(9) 0.0012(7) 0.0088(7) -0.0007(7)
C18 0.0170(8) 0.0218(8) 0.0221(8) -0.0014(7) 0.0000(7) -0.0020(7)

loop_
_atom_type_symbol
_atom_type_description
_atom_type_scat_dispersion_real
_atom_type_scat_dispersion_imag
_atom_type_scat_source
C C 0.0033 0.0000 'International Tables Vol C Tables 4.2.6.8 and 6.1.1.4'
H H 0.0000 0.0000 'International Tables Vol C Tables 4.2.6.8 and 6.1.1.4'
N N 0.0061 0.0000 'International Tables Vol C Tables 4.2.6.8 and 6.1.1.4'
O O 0.0106 0.0000 'International Tables Vol C Tables 4.2.6.8 and 6.1.1.4'

loop_
_geom_angle_atom_site_label_1
_geom_angle_atom_site_label_2
_geom_angle_atom_site_label_3
_geom_angle
C2 C1 C6 120.27(19)
C2 C1 H1 119.9
C6 C1 H1 119.9
C1 C2 C3 120.1(2)
C1 C2 H2 119.9
C3 C2 H2 119.9
C4 C3 C2 119.8(2)
C4 C3 H3 120.1
C2 C3 H3 120.1
C5 C4 C3 120.3(2)
C5 C4 H4 119.8
C3 C4 H4 119.8
C4 C5 C6 120.5(2)
C4 C5 H5 119.8
C6 C5 H5 119.8
C1 C6 C5 118.97(19)
C1 C6 C7 120.52(17)
C5 C6 C7 120.50(19)
O1 C7 C6 110.73(14)
O1 C7 H7A 109.5
C6 C7 H7A 109.5
O1 C7 H7B 109.5
C6 C7 H7B 109.5
H7A C7 H7B 108.1
C8 O1 C7 115.26(14)
O2 C8 O1 125.19(16)
O2 C8 N 123.80(16)
O1 C8 N 111.01(14)
C8 N C9 119.75(14)
C8 N C12 122.02(14)
C9 N C12 111.60(13)
N C9 C11 101.50(13)
N C9 C10 114.38(14)
C11 C9 C10 112.50(14)
N C9 H9 109.4
C11 C9 H9 109.4
C10 C9 H9 109.4
C9 C10 H10A 109.5
C9 C10 H10B 109.5
H10A C10 H10B 109.5
C9 C10 H10C 109.5
H10A C10 H10C 109.5
H10B C10 H10C 109.5
O3 C11 O4 121.83(16)
O3 C11 C9 127.70(15)
O4 C11 C9 110.46(14)
C11 O4 C12 111.81(13)
O4 C12 N 103.12(13)
O4 C12 C13 108.38(14)
N C12 C13 115.79(14)
O4 C12 H12 109.8
N C12 H12 109.8
C13 C12 H12 109.8
C14 C13 C18 119.87(15)
C14 C13 C12 122.37(16)
C18 C13 C12 117.69(16)
C15 C14 C13 119.79(17)
C15 C14 H14 120.1
C13 C14 H14 120.1
C14 C15 C16 120.18(18)
C14 C15 H15 119.9
C16 C15 H15 119.9
C17 C16 C15 120.21(16)
C17 C16 H16 119.9
C15 C16 H16 119.9
C16 C17 C18 119.80(17)
C16 C17 H17 120.1
C18 C17 H17 120.1
C17 C18 C13 120.12(17)
C17 C18 H18 119.9
C13 C18 H18 119.9

loop_
_geom_bond_atom_site_label_1
_geom_bond_atom_site_label_2
_geom_bond_distance
C1 C2 1.384(3)
C1 C6 1.390(3)
C1 H1 0.9500
C2 C3 1.385(3)
C2 H2 0.9500
C3 C4 1.378(4)
C3 H3 0.9500
C4 C5 1.378(3)
C4 H4 0.9500
C5 C6 1.393(3)
C5 H5 0.9500
C6 C7 1.499(3)
C7 O1 1.463(2)
C7 H7A 0.9900
C7 H7B 0.9900
O1 C8 1.339(2)
O2 C8 1.215(2)
C8 N 1.356(2)
N C9 1.459(2)
N C12 1.465(2)
C9 C11 1.511(2)
C9 C10 1.519(2)
C9 H9 1.0000
C10 H10A 0.9800
C10 H10B 0.9800
C10 H10C 0.9800
C11 O3 1.194(2)
C11 O4 1.347(2)
O4 C12 1.446(2)
C12 C13 1.505(2)
C12 H12 1.0000
C13 C14 1.387(2)
C13 C18 1.389(2)
C14 C15 1.383(2)
C14 H14 0.9500
C15 C16 1.387(3)
C15 H15 0.9500
C16 C17 1.379(3)
C16 H16 0.9500
C17 C18 1.387(2)
C17 H17 0.9500
C18 H18 0.9500

loop_
_geom_torsion_atom_site_label_1
_geom_torsion_atom_site_label_2
_geom_torsion_atom_site_label_3
_geom_torsion_atom_site_label_4
_geom_torsion
C6 C1 C2 C3 0.6(3)
C1 C2 C3 C4 -0.2(3)
C2 C3 C4 C5 -0.3(3)
C3 C4 C5 C6 0.4(3)
C2 C1 C6 C5 -0.5(3)
C2 C1 C6 C7 178.12(17)
C4 C5 C6 C1 0.1(3)
C4 C5 C6 C7 -178.61(17)
C1 C6 C7 O1 128.01(17)
C5 C6 C7 O1 -53.4(2)
C6 C7 O1 C8 -80.91(19)
C7 O1 C8 O2 -11.3(2)
C7 O1 C8 N 168.01(13)
O2 C8 N C9 -17.6(2)
O1 C8 N C9 163.11(14)
O2 C8 N C12 -166.63(16)
O1 C8 N C12 14.1(2)
C8 N C9 C11 -161.32(14)
C12 N C9 C11 -9.29(16)
C8 N C9 C10 77.28(19)
C12 N C9 C10 -130.69(14)
N C9 C11 O3 -176.48(17)
C10 C9 C11 O3 -53.8(2)
N C9 C11 O4 2.18(17)
C10 C9 C11 O4 124.89(16)
O3 C11 O4 C12 -175.48(16)
C9 C11 O4 C12 5.76(18)
C11 O4 C12 N -11.07(16)
C11 O4 C12 C13 -134.31(15)
C8 N C12 O4 163.88(14)
C9 N C12 O4 12.58(16)
C8 N C12 C13 -77.95(19)
C9 N C12 C13 130.75(16)
O4 C12 C13 C14 89.64(19)
N C12 C13 C14 -25.6(2)
O4 C12 C13 C18 -87.22(18)
N C12 C13 C18 157.56(15)
C18 C13 C14 C15 0.3(3)
C12 C13 C14 C15 -176.54(17)
C13 C14 C15 C16 1.1(3)
C14 C15 C16 C17 -1.2(3)
C15 C16 C17 C18 -0.2(3)
C16 C17 C18 C13 1.6(3)
C14 C13 C18 C17 -1.6(3)
C12 C13 C18 C17 175.33(16)
